data_4087114
loop_
_publ_author_name
'Zhang, Lei'
'Fang, Bo'
'Hou, Guohua'
'Zi, Guofu'
'Ding, Wanjian'
'Walter, Marc D.'

_publ_section_title
;
 Experimental and Computational Studies of a Uranium Metallacyclocumulene
;
_journal_issue 4
_journal_name_full Organometallics
_journal_page_first 898
_journal_paper_doi 10.1021/acs.organomet.6b00936
_journal_volume 36
_journal_year 2017
_chemical_formula_moiety 'C46 H64 O2 Si2 U'
_chemical_formula_sum 'C46 H64 O2 Si2 U'
_chemical_formula_weight 943.18
_space_group_crystal_system triclinic
_space_group_IT_number 2
_space_group_name_Hall '-P 1'
_space_group_name_H-M_alt 'P -1'
_symmetry_space_group_name_Hall '-P 1'
_symmetry_space_group_name_H-M 'P -1'
_atom_sites_solution_hydrogens geom
_audit_creation_method SHELXL-2014/7
_cell_angle_alpha 91.42(2)
_cell_angle_beta 92.36(2)
_cell_angle_gamma 107.882(18)
_cell_formula_units_Z 2
_cell_length_a 9.930(11)
_cell_length_b 12.459(14)
_cell_length_c 18.97(2)
_cell_measurement_reflns_used 2840
_cell_measurement_temperature 100(2)
_cell_measurement_theta_max 22.96
_cell_measurement_theta_min 2.16
_cell_volume 2230(4)
_computing_cell_refinement 'Bruker SAINT'
_computing_data_collection 'Bruker APEX2'
_computing_data_reduction 'Bruker SAINT'
_computing_molecular_graphics 'Bruker SHELXTL'
_computing_publication_material 'Bruker SHELXTL'
_computing_structure_refinement 'SHELXL-2014/7 (Sheldrick, 2014)'
_computing_structure_solution 'SHELXS-97 (Sheldrick 2008)'
_diffrn_ambient_temperature 100(2)
_diffrn_measured_fraction_theta_full 0.983
_diffrn_measured_fraction_theta_max 0.983
_diffrn_measurement_device_type 'Bruker APEX-II CCD'
_diffrn_measurement_method '\f and \w scans'
_diffrn_radiation_type MoK\a
_diffrn_radiation_wavelength 0.71073
_diffrn_reflns_av_unetI/netI 0.1644
_diffrn_reflns_Laue_measured_fraction_full 0.983
_diffrn_reflns_Laue_measured_fraction_max 0.983
_diffrn_reflns_limit_h_max 11
_diffrn_reflns_limit_h_min -11
_diffrn_reflns_limit_k_max 14
_diffrn_reflns_limit_k_min -14
_diffrn_reflns_limit_l_max 22
_diffrn_reflns_limit_l_min -22
_diffrn_reflns_number 7860
_diffrn_reflns_point_group_measured_fraction_full 0.983
_diffrn_reflns_point_group_measured_fraction_max 0.983
_diffrn_reflns_theta_full 25.242
_diffrn_reflns_theta_max 25.250
_diffrn_reflns_theta_min 1.719
_exptl_absorpt_coefficient_mu 3.726
_exptl_absorpt_correction_T_max 0.75
_exptl_absorpt_correction_T_min 0.52
_exptl_absorpt_correction_type multi-scan
_exptl_absorpt_process_details SADABS
_exptl_crystal_colour brown
_exptl_crystal_density_diffrn 1.404
_exptl_crystal_description block
_exptl_crystal_F_000 952
_exptl_crystal_size_max 0.200
_exptl_crystal_size_mid 0.150
_exptl_crystal_size_min 0.150
_refine_diff_density_max 2.813
_refine_diff_density_min -2.814
_refine_diff_density_rms 0.310
_refine_ls_extinction_coef 0.0130(13)
_refine_ls_extinction_expression Fc^*^=kFc[1+0.001xFc^2^\l^3^/sin(2\q)]^-1/4^
_refine_ls_extinction_method 'SHELXL-2014/7 (Sheldrick 2014'
_refine_ls_goodness_of_fit_ref 1.012
_refine_ls_hydrogen_treatment constr
_refine_ls_matrix_type full
_refine_ls_number_parameters 480
_refine_ls_number_reflns 7860
_refine_ls_number_restraints 24
_refine_ls_restrained_S_all 1.012
_refine_ls_R_factor_all 0.1017
_refine_ls_R_factor_gt 0.0804
_refine_ls_shift/su_max 0.000
_refine_ls_shift/su_mean 0.000
_refine_ls_structure_factor_coef Fsqd
_refine_ls_weighting_details 'w=1/[\s^2^(Fo^2^)+(0.1091P)^2^] where P=(Fo^2^+2Fc^2^)/3'
_refine_ls_weighting_scheme calc
_refine_ls_wR_factor_gt 0.1985
_refine_ls_wR_factor_ref 0.2114
_reflns_Friedel_coverage 0.000
_reflns_number_gt 6161
_reflns_number_total 7860
_reflns_threshold_expression 'I > 2\s(I)'
_cod_data_source_file om6b00936_si_002.cif
_cod_data_source_block compound12
_cod_database_code 4087114
_shelx_shelxl_version_number 2014/7
_shelx_space_group_comment
; 
The symmetry employed for this shelxl refinement is uniquely defined 
by the following loop, which should always be used as a source of 
symmetry information in preference to the above space-group names. 
They are only intended as comments. 
;
_shelx_estimated_absorpt_t_min 0.523
_shelx_estimated_absorpt_t_max 0.605

loop_
_space_group_symop_operation_xyz
'x, y, z'
'-x, -y, -z'

loop_
_atom_site_label
_atom_site_type_symbol
_atom_site_fract_x
_atom_site_fract_y
_atom_site_fract_z
_atom_site_U_iso_or_equiv
_atom_site_adp_type
_atom_site_occupancy
_atom_site_site_symmetry_order
_atom_site_calc_flag
_atom_site_refinement_flags_posn
_atom_site_refinement_flags_adp
U1 U 0.17782(5) 0.25578(4) 0.32554(3) 0.0177(2) Uani 1 1 d . .
Si1 Si 0.3638(4) -0.1381(3) 0.2427(2) 0.0302(9) Uani 1 1 d . .
Si2 Si 0.5002(5) 0.2729(5) 0.0666(2) 0.0396(11) Uani 1 1 d . .
C26 C 0.3690(15) 0.2467(14) 0.1401(7) 0.028(3) Uani 1 1 d . U
C14 C 0.4713(14) 0.3643(13) 0.3523(7) 0.026(3) Uani 1 1 d . .
C25 C 0.3545(15) 0.1614(14) 0.1809(8) 0.031(4) Uani 1 1 d . .
C27 C 0.2755(15) 0.3257(13) 0.1514(7) 0.028(3) Uani 1 1 d . .
C1 C -0.0492(14) 0.2763(13) 0.4031(7) 0.024(3) Uani 1 1 d . .
C24 C 0.3234(14) 0.0708(11) 0.2193(7) 0.023(3) Uani 1 1 d . .
C2 C -0.1030(14) 0.1741(13) 0.3627(8) 0.030(3) Uani 1 1 d . .
C11 C 0.3498(15) 0.2832(13) 0.4502(7) 0.029(3) Uani 1 1 d . .
C3 C -0.1083(15) 0.1960(13) 0.2922(7) 0.028(3) Uani 1 1 d . .
C34 C -0.0669(16) -0.1949(14) 0.3131(9) 0.039(4) Uani 1 1 d . .
H34 H -0.0463 -0.2013 0.3619 0.047 Uiso 1 1 calc R U
C28 C 0.3671(17) 0.4485(12) 0.1527(8) 0.033(4) Uani 1 1 d . .
H28A H 0.3077 0.4974 0.1597 0.049 Uiso 1 1 calc R U
H28B H 0.4130 0.4647 0.1077 0.049 Uiso 1 1 calc R U
H28C H 0.4395 0.4625 0.1914 0.049 Uiso 1 1 calc R U
C23 C 0.2845(14) -0.0170(12) 0.2557(8) 0.028(3) Uani 1 1 d . .
C5 C -0.0250(14) 0.3651(11) 0.3558(8) 0.028(3) Uani 1 1 d . .
C15 C 0.4407(15) 0.2658(12) 0.3981(7) 0.025(3) Uani 1 1 d . .
C13 C 0.4027(14) 0.4402(13) 0.3799(8) 0.029(3) Uani 1 1 d . .
C12 C 0.3304(15) 0.3916(13) 0.4406(7) 0.030(3) Uani 1 1 d . .
C41 C 0.1565(15) 0.2940(14) 0.0941(7) 0.030(3) Uani 1 1 d . .
C29 C 0.0263(15) -0.1123(12) 0.2754(7) 0.027(3) Uani 1 1 d . .
C19 C 0.5844(15) 0.3865(15) 0.2998(8) 0.038(4) Uani 1 1 d . .
H19A H 0.6016 0.4627 0.2824 0.057 Uiso 1 1 calc R U
H19B H 0.5537 0.3312 0.2601 0.057 Uiso 1 1 calc R U
H19C H 0.6720 0.3802 0.3225 0.057 Uiso 1 1 calc R U
C33 C -0.1870(19) -0.2666(15) 0.2814(11) 0.051(5) Uani 1 1 d . .
H33 H -0.2493 -0.3205 0.3093 0.062 Uiso 1 1 calc R U
C32 C -0.2225(18) -0.2648(14) 0.2106(11) 0.051(5) Uani 1 1 d . .
H32 H -0.3051 -0.3175 0.1889 0.061 Uiso 1 1 calc R U
C4 C -0.0605(15) 0.3166(15) 0.2850(8) 0.036(4) Uani 1 1 d . .
C38 C 0.429(3) 0.297(2) -0.0112(13) 0.090(9) Uani 1 1 d . .
H38A H 0.4997 0.3074 -0.0471 0.136 Uiso 1 1 calc R U
H38B H 0.4001 0.3650 -0.0064 0.136 Uiso 1 1 calc R U
H38C H 0.3464 0.2322 -0.0253 0.136 Uiso 1 1 calc R U
C17 C 0.2808(17) 0.4567(15) 0.4974(9) 0.043(4) Uani 1 1 d . .
H17A H 0.2077 0.4042 0.5238 0.064 Uiso 1 1 calc R U
H17B H 0.2416 0.5117 0.4754 0.064 Uiso 1 1 calc R U
H17C H 0.3612 0.4964 0.5298 0.064 Uiso 1 1 calc R U
C36 C 0.4952(18) -0.1369(15) 0.3184(9) 0.043(4) Uani 1 1 d . .
H36A H 0.5628 -0.1744 0.3027 0.065 Uiso 1 1 calc R U
H36B H 0.4444 -0.1768 0.3579 0.065 Uiso 1 1 calc R U
H36C H 0.5463 -0.0587 0.3336 0.065 Uiso 1 1 calc R U
C6 C -0.0518(17) 0.2866(15) 0.4848(7) 0.039(4) Uani 1 1 d . .
H6A H -0.1501 0.2617 0.4989 0.059 Uiso 1 1 calc R U
H6B H -0.0067 0.3654 0.5009 0.059 Uiso 1 1 calc R U
H6C H -0.0001 0.2391 0.5063 0.059 Uiso 1 1 calc R U
C46 C 0.0716(17) 0.1824(17) 0.0869(9) 0.046(5) Uani 1 1 d . .
H46 H 0.0877 0.1291 0.1184 0.056 Uiso 1 1 calc R U
C18 C 0.4211(17) 0.5592(14) 0.3581(9) 0.041(4) Uani 1 1 d . .
H18A H 0.5192 0.5944 0.3455 0.062 Uiso 1 1 calc R U
H18B H 0.3994 0.6027 0.3973 0.062 Uiso 1 1 calc R U
H18C H 0.3568 0.5577 0.3172 0.062 Uiso 1 1 calc R U
C7 C -0.1434(16) 0.0572(15) 0.3970(10) 0.042(4) Uani 1 1 d . .
H7A H -0.2375 0.0411 0.4161 0.063 Uiso 1 1 calc R U
H7B H -0.0737 0.0581 0.4353 0.063 Uiso 1 1 calc R U
H7C H -0.1447 -0.0014 0.3613 0.063 Uiso 1 1 calc R U
C10 C 0.0072(18) 0.4891(14) 0.3710(10) 0.044(4) Uani 1 1 d . .
H10A H -0.0806 0.5094 0.3666 0.067 Uiso 1 1 calc R U
H10B H 0.0740 0.5310 0.3374 0.067 Uiso 1 1 calc R U
H10C H 0.0491 0.5081 0.4192 0.067 Uiso 1 1 calc R U
C20 C 0.5138(16) 0.1788(15) 0.3930(10) 0.045(4) Uani 1 1 d . .
H20A H 0.4712 0.1176 0.4244 0.067 Uiso 1 1 calc R U
H20B H 0.6144 0.2127 0.4069 0.067 Uiso 1 1 calc R U
H20C H 0.5042 0.1485 0.3442 0.067 Uiso 1 1 calc R U
C42 C 0.130(2) 0.3716(18) 0.0489(9) 0.050(5) Uani 1 1 d . .
H42 H 0.1872 0.4483 0.0540 0.060 Uiso 1 1 calc R U
C9 C -0.066(2) 0.375(2) 0.2182(10) 0.064(6) Uani 1 1 d . .
H9A H -0.1569 0.3895 0.2124 0.095 Uiso 1 1 calc R U
H9B H -0.0551 0.3268 0.1784 0.095 Uiso 1 1 calc R U
H9C H 0.0113 0.4464 0.2196 0.095 Uiso 1 1 calc R U
C16 C 0.2988(17) 0.2027(16) 0.5097(8) 0.044(4) Uani 1 1 d . .
H16A H 0.2173 0.1393 0.4922 0.067 Uiso 1 1 calc R U
H16B H 0.2708 0.2429 0.5488 0.067 Uiso 1 1 calc R U
H16C H 0.3755 0.1741 0.5265 0.067 Uiso 1 1 calc R U
C30 C -0.0095(17) -0.1077(16) 0.2043(9) 0.045(5) Uani 1 1 d . .
H30 H 0.0503 -0.0523 0.1764 0.054 Uiso 1 1 calc R U
C45 C -0.037(2) 0.147(2) 0.0344(12) 0.072(7) Uani 1 1 d . .
H45 H -0.0952 0.0703 0.0310 0.087 Uiso 1 1 calc R U
C8 C -0.1728(19) 0.1099(18) 0.2322(10) 0.059(6) Uani 1 1 d . U
H8A H -0.2384 0.0422 0.2511 0.089 Uiso 1 1 calc R U
H8B H -0.0974 0.0896 0.2088 0.089 Uiso 1 1 calc R U
H8C H -0.2244 0.1424 0.1980 0.089 Uiso 1 1 calc R U
C39 C 0.569(2) 0.1540(19) 0.0610(11) 0.071(6) Uani 1 1 d . U
H39A H 0.4994 0.0905 0.0353 0.106 Uiso 1 1 calc R U
H39B H 0.5878 0.1317 0.1087 0.106 Uiso 1 1 calc R U
H39C H 0.6573 0.1756 0.0360 0.106 Uiso 1 1 calc R U
C31 C -0.134(2) -0.1841(18) 0.1737(11) 0.061(6) Uani 1 1 d . .
H31 H -0.1560 -0.1791 0.1250 0.073 Uiso 1 1 calc R U
C44 C -0.059(2) 0.224(2) -0.0130(10) 0.064(7) Uani 1 1 d . .
H44 H -0.1274 0.2000 -0.0512 0.077 Uiso 1 1 calc R U
C40 C 0.662(2) 0.4044(19) 0.0865(10) 0.066(6) Uani 1 1 d . .
H40A H 0.7437 0.3947 0.0634 0.099 Uiso 1 1 calc R U
H40B H 0.6823 0.4145 0.1376 0.099 Uiso 1 1 calc R U
H40C H 0.6408 0.4711 0.0686 0.099 Uiso 1 1 calc R U
C43 C 0.022(2) 0.340(2) -0.0038(11) 0.070(6) Uani 1 1 d . .
H43 H 0.0028 0.3951 -0.0330 0.084 Uiso 1 1 calc R U
C37 C 0.458(2) -0.1168(17) 0.1587(10) 0.055(5) Uani 1 1 d . .
H37A H 0.5008 -0.1771 0.1513 0.083 Uiso 1 1 calc R U
H37B H 0.5323 -0.0436 0.1615 0.083 Uiso 1 1 calc R U
H37C H 0.3904 -0.1185 0.1193 0.083 Uiso 1 1 calc R U
C35 C 0.219(2) -0.2763(13) 0.2355(9) 0.045(4) Uani 1 1 d . .
H35A H 0.1449 -0.2714 0.2014 0.068 Uiso 1 1 calc R U
H35B H 0.1795 -0.2942 0.2817 0.068 Uiso 1 1 calc R U
H35C H 0.2581 -0.3357 0.2196 0.068 Uiso 1 1 calc R U
O2 O 0.2212(9) 0.3065(8) 0.2215(5) 0.025(2) Uani 1 1 d . .
O1 O 0.1459(10) 0.0786(8) 0.3186(5) 0.026(2) Uani 1 1 d . .
C22 C 0.1671(13) -0.0259(11) 0.3097(7) 0.019(3) Uani 1 1 d . U
C21 C 0.2067(17) -0.0659(13) 0.3794(8) 0.035(4) Uani 1 1 d . .
H21A H 0.3022 -0.0192 0.3955 0.053 Uiso 1 1 calc R U
H21B H 0.2047 -0.1448 0.3738 0.053 Uiso 1 1 calc R U
H21C H 0.1391 -0.0598 0.4142 0.053 Uiso 1 1 calc R U

loop_
_atom_site_aniso_label
_atom_site_aniso_U_11
_atom_site_aniso_U_22
_atom_site_aniso_U_33
_atom_site_aniso_U_23
_atom_site_aniso_U_13
_atom_site_aniso_U_12
U1 0.0210(3) 0.0130(3) 0.0187(3) -0.00002(18) 0.00235(17) 0.00438(19)
Si1 0.035(2) 0.017(2) 0.041(3) 0.0006(18) 0.0013(18) 0.0116(18)
Si2 0.051(3) 0.053(3) 0.025(2) 0.012(2) 0.0094(19) 0.031(2)
C26 0.034(6) 0.042(7) 0.014(6) 0.009(5) 0.003(5) 0.022(6)
C14 0.024(7) 0.029(9) 0.017(7) -0.005(6) 0.003(5) -0.003(6)
C25 0.031(8) 0.042(10) 0.023(8) -0.015(7) -0.007(6) 0.017(7)
C27 0.037(8) 0.032(9) 0.016(7) 0.004(6) 0.008(6) 0.011(7)
C1 0.023(7) 0.035(9) 0.011(6) -0.007(6) 0.002(5) 0.003(6)
C24 0.025(7) 0.010(7) 0.030(8) 0.005(6) 0.014(6) 0.000(6)
C2 0.018(7) 0.023(8) 0.045(9) -0.001(7) 0.004(6) -0.002(6)
C11 0.033(8) 0.025(8) 0.020(7) -0.003(6) -0.020(6) -0.001(6)
C3 0.034(8) 0.025(8) 0.026(8) -0.001(6) 0.006(6) 0.010(7)
C34 0.036(9) 0.027(9) 0.048(10) 0.005(8) -0.001(7) 0.000(7)
C28 0.046(9) 0.010(7) 0.042(9) 0.008(6) 0.023(7) 0.005(7)
C23 0.024(7) 0.011(7) 0.044(9) -0.013(7) 0.004(6) -0.001(6)
C5 0.025(7) 0.008(7) 0.050(10) -0.002(6) 0.012(6) 0.002(6)
C15 0.033(8) 0.018(8) 0.023(7) -0.006(6) -0.002(6) 0.009(6)
C13 0.027(7) 0.027(9) 0.036(9) 0.009(7) 0.000(6) 0.012(7)
C12 0.030(8) 0.031(9) 0.023(8) -0.015(7) 0.000(6) 0.002(7)
C41 0.028(8) 0.044(10) 0.029(8) 0.002(7) 0.004(6) 0.027(7)
C29 0.029(7) 0.023(8) 0.030(8) 0.007(6) -0.002(6) 0.012(6)
C19 0.027(8) 0.038(10) 0.042(10) 0.001(8) 0.004(7) 0.001(7)
C33 0.043(10) 0.035(11) 0.062(13) 0.003(9) 0.020(9) -0.010(8)
C32 0.038(10) 0.016(9) 0.085(15) -0.008(9) 0.001(9) -0.013(7)
C4 0.026(8) 0.053(11) 0.032(9) -0.001(8) 0.002(6) 0.016(8)
C38 0.12(2) 0.062(16) 0.11(2) 0.017(15) 0.069(17) 0.052(15)
C17 0.043(9) 0.037(10) 0.038(10) -0.024(8) 0.002(7) 0.000(8)
C36 0.050(10) 0.033(10) 0.047(11) 0.001(8) -0.007(8) 0.015(8)
C6 0.045(9) 0.046(11) 0.019(8) -0.007(7) 0.012(7) 0.002(8)
C46 0.040(9) 0.063(14) 0.035(10) 0.000(9) -0.009(7) 0.014(9)
C18 0.040(9) 0.026(9) 0.054(11) 0.004(8) -0.001(8) 0.005(7)
C7 0.024(8) 0.039(10) 0.065(12) 0.015(9) 0.020(7) 0.008(7)
C10 0.040(9) 0.030(10) 0.061(12) 0.000(8) 0.007(8) 0.008(8)
C20 0.018(8) 0.045(11) 0.075(13) 0.013(9) 0.005(7) 0.013(7)
C42 0.055(11) 0.056(13) 0.047(11) 0.014(9) -0.011(8) 0.029(10)
C9 0.058(12) 0.112(19) 0.052(12) 0.034(12) 0.020(9) 0.068(13)
C16 0.039(9) 0.062(13) 0.027(9) 0.001(8) -0.010(7) 0.011(9)
C30 0.037(9) 0.051(12) 0.034(9) 0.001(8) -0.002(7) -0.006(8)
C45 0.044(11) 0.084(18) 0.068(15) -0.004(13) 0.000(10) -0.009(11)
C8 0.042(9) 0.069(12) 0.054(10) -0.037(9) -0.009(8) 0.003(9)
C39 0.073(12) 0.079(13) 0.076(12) 0.016(10) 0.053(10) 0.042(10)
C31 0.066(13) 0.054(14) 0.047(12) -0.015(10) -0.015(9) -0.001(11)
C44 0.041(11) 0.13(2) 0.035(11) -0.013(12) -0.008(8) 0.045(13)
C40 0.053(12) 0.085(17) 0.049(12) 0.029(11) 0.022(9) 0.000(11)
C43 0.064(14) 0.09(2) 0.055(14) 0.015(13) 0.009(11) 0.028(14)
C37 0.056(11) 0.051(12) 0.059(12) -0.024(10) 0.015(9) 0.016(10)
C35 0.070(12) 0.009(8) 0.051(11) -0.003(7) 0.006(9) 0.004(8)
O2 0.031(5) 0.015(5) 0.029(5) 0.003(4) 0.009(4) 0.006(4)
O1 0.035(5) 0.015(5) 0.026(5) -0.003(4) 0.000(4) 0.003(4)
C22 0.026(6) 0.008(6) 0.019(6) -0.002(5) -0.002(5) -0.001(5)
C21 0.040(9) 0.024(9) 0.037(9) 0.000(7) 0.001(7) 0.002(7)

loop_
_atom_type_symbol
_atom_type_description
_atom_type_scat_dispersion_real
_atom_type_scat_dispersion_imag
_atom_type_scat_source
C C 0.0033 0.0016 'International Tables Vol C Tables 4.2.6.8 and 6.1.1.4'
H H 0.0000 0.0000 'International Tables Vol C Tables 4.2.6.8 and 6.1.1.4'
O O 0.0106 0.0060 'International Tables Vol C Tables 4.2.6.8 and 6.1.1.4'
Si Si 0.0817 0.0704 'International Tables Vol C Tables 4.2.6.8 and 6.1.1.4'
U U -9.6767 9.6646 'International Tables Vol C Tables 4.2.6.8 and 6.1.1.4'

loop_
_geom_angle_atom_site_label_1
_geom_angle_atom_site_label_2
_geom_angle_atom_site_label_3
_geom_angle
O2 U1 O1 103.5(3)
O2 U1 C3 90.4(4)
O1 U1 C3 84.4(4)
O2 U1 C4 78.1(4)
O1 U1 C4 114.0(5)
C3 U1 C4 30.2(5)
O2 U1 C2 119.2(4)
O1 U1 C2 79.5(4)
C3 U1 C2 28.7(4)
C4 U1 C2 48.5(5)
O2 U1 C13 90.9(4)
O1 U1 C13 133.1(4)
C3 U1 C13 140.6(4)
C4 U1 C13 112.5(5)
C2 U1 C13 131.1(4)
O2 U1 C12 120.1(4)
O1 U1 C12 121.7(4)
C3 U1 C12 128.1(4)
C4 U1 C12 111.4(5)
C2 U1 C12 106.7(4)
C13 U1 C12 29.5(4)
O2 U1 C11 132.7(4)
O1 U1 C11 92.3(4)
C3 U1 C11 135.9(4)
C4 U1 C11 134.7(5)
C2 U1 C11 107.4(5)
C13 U1 C11 49.1(4)
C12 U1 C11 29.6(4)
O2 U1 C1 126.5(4)
O1 U1 C1 104.1(4)
C3 U1 C1 48.4(4)
C4 U1 C1 48.8(4)
C2 U1 C1 29.2(4)
C13 U1 C1 102.0(4)
C12 U1 C1 80.4(4)
C11 U1 C1 90.7(4)
O2 U1 C5 100.1(4)
O1 U1 C5 127.2(4)
C3 U1 C5 48.8(4)
C4 U1 C5 29.8(4)
C2 U1 C5 47.8(4)
C13 U1 C5 92.4(4)
C12 U1 C5 83.0(4)
C11 U1 C5 105.0(5)
C1 U1 C5 29.0(4)
O2 U1 C14 83.7(4)
O1 U1 C14 107.5(4)
C3 U1 C14 167.7(4)
C4 U1 C14 137.4(5)
C2 U1 C14 154.5(4)
C13 U1 C14 29.3(4)
C12 U1 C14 48.4(4)
C11 U1 C14 48.9(4)
C1 U1 C14 128.4(4)
C5 U1 C14 121.6(4)
O2 U1 C15 108.0(4)
O1 U1 C15 84.3(4)
C3 U1 C15 160.2(4)
C4 U1 C15 159.3(5)
C2 U1 C15 132.5(4)
C13 U1 C15 48.9(4)
C12 U1 C15 48.2(4)
C11 U1 C15 29.0(4)
C1 U1 C15 119.6(4)
C5 U1 C15 130.9(4)
C14 U1 C15 30.2(4)
C37 Si1 C35 108.8(8)
C37 Si1 C36 109.0(9)
C35 Si1 C36 110.5(8)
C37 Si1 C23 107.9(8)
C35 Si1 C23 110.0(7)
C36 Si1 C23 110.5(7)
C38 Si2 C39 112.5(11)
C38 Si2 C26 112.9(9)
C39 Si2 C26 108.0(8)
C38 Si2 C40 104.8(11)
C39 Si2 C40 106.1(11)
C26 Si2 C40 112.5(8)
C25 C26 C27 119.0(12)
C25 C26 Si2 120.5(11)
C27 C26 Si2 120.5(10)
C13 C14 C15 107.6(11)
C13 C14 C19 128.4(14)
C15 C14 C19 122.3(14)
C13 C14 U1 74.4(8)
C15 C14 U1 76.3(8)
C19 C14 U1 127.0(9)
C26 C25 C24 172.9(16)
O2 C27 C28 105.8(11)
O2 C27 C41 111.7(11)
C28 C27 C41 114.4(13)
O2 C27 C26 107.1(11)
C28 C27 C26 110.0(12)
C41 C27 C26 107.6(12)
C5 C1 C2 107.3(12)
C5 C1 C6 126.8(14)
C2 C1 C6 124.4(14)
C5 C1 U1 75.9(7)
C2 C1 U1 74.3(7)
C6 C1 U1 126.4(10)
C23 C24 C25 176.1(15)
C3 C2 C1 109.9(14)
C3 C2 C7 127.8(15)
C1 C2 C7 122.2(14)
C3 C2 U1 74.1(8)
C1 C2 U1 76.5(7)
C7 C2 U1 114.8(9)
C15 C11 C12 108.4(12)
C15 C11 C16 123.3(14)
C12 C11 C16 128.0(14)
C15 C11 U1 77.7(8)
C12 C11 U1 75.2(8)
C16 C11 U1 118.7(9)
C2 C3 C4 108.5(13)
C2 C3 C8 126.2(16)
C4 C3 C8 124.7(15)
C2 C3 U1 77.1(8)
C4 C3 U1 76.2(8)
C8 C3 U1 119.7(10)
C33 C34 C29 121.1(17)
C33 C34 H34 119.4
C29 C34 H34 119.4
C27 C28 H28A 109.5
C27 C28 H28B 109.5
H28A C28 H28B 109.5
C27 C28 H28C 109.5
H28A C28 H28C 109.5
H28B C28 H28C 109.5
C24 C23 C22 118.6(12)
C24 C23 Si1 120.9(11)
C22 C23 Si1 120.5(10)
C1 C5 C4 108.4(13)
C1 C5 C10 129.3(14)
C4 C5 C10 121.6(15)
C1 C5 U1 75.1(8)
C4 C5 U1 73.5(8)
C10 C5 U1 125.1(10)
C11 C15 C20 129.6(14)
C11 C15 C14 107.0(12)
C20 C15 C14 122.8(13)
C11 C15 U1 73.3(8)
C20 C15 U1 125.6(10)
C14 C15 U1 73.5(8)
C14 C13 C12 108.0(13)
C14 C13 C18 127.0(13)
C12 C13 C18 124.3(13)
C14 C13 U1 76.3(8)
C12 C13 U1 75.4(8)
C18 C13 U1 122.2(10)
C13 C12 C11 108.9(12)
C13 C12 C17 124.8(14)
C11 C12 C17 124.0(14)
C13 C12 U1 75.1(8)
C11 C12 U1 75.2(7)
C17 C12 U1 130.0(10)
C42 C41 C46 118.8(16)
C42 C41 C27 122.8(16)
C46 C41 C27 118.4(14)
C30 C29 C34 116.7(15)
C30 C29 C22 120.0(13)
C34 C29 C22 123.3(13)
C14 C19 H19A 109.5
C14 C19 H19B 109.5
H19A C19 H19B 109.5
C14 C19 H19C 109.5
H19A C19 H19C 109.5
H19B C19 H19C 109.5
C34 C33 C32 122.9(16)
C34 C33 H33 118.5
C32 C33 H33 118.5
C31 C32 C33 116.4(17)
C31 C32 H32 121.8
C33 C32 H32 121.8
C3 C4 C5 105.8(13)
C3 C4 C9 125.1(16)
C5 C4 C9 128.6(17)
C3 C4 U1 73.6(9)
C5 C4 U1 76.7(8)
C9 C4 U1 120.6(10)
Si2 C38 H38A 109.5
Si2 C38 H38B 109.5
H38A C38 H38B 109.5
Si2 C38 H38C 109.5
H38A C38 H38C 109.5
H38B C38 H38C 109.5
C12 C17 H17A 109.5
C12 C17 H17B 109.5
H17A C17 H17B 109.5
C12 C17 H17C 109.5
H17A C17 H17C 109.5
H17B C17 H17C 109.5
Si1 C36 H36A 109.5
Si1 C36 H36B 109.5
H36A C36 H36B 109.5
Si1 C36 H36C 109.5
H36A C36 H36C 109.5
H36B C36 H36C 109.5
C1 C6 H6A 109.5
C1 C6 H6B 109.5
H6A C6 H6B 109.5
C1 C6 H6C 109.5
H6A C6 H6C 109.5
H6B C6 H6C 109.5
C41 C46 C45 121.5(19)
C41 C46 H46 119.2
C45 C46 H46 119.2
C13 C18 H18A 109.5
C13 C18 H18B 109.5
H18A C18 H18B 109.5
C13 C18 H18C 109.5
H18A C18 H18C 109.5
H18B C18 H18C 109.5
C2 C7 H7A 109.5
C2 C7 H7B 109.5
H7A C7 H7B 109.5
C2 C7 H7C 109.5
H7A C7 H7C 109.5
H7B C7 H7C 109.5
C5 C10 H10A 109.5
C5 C10 H10B 109.5
H10A C10 H10B 109.5
C5 C10 H10C 109.5
H10A C10 H10C 109.5
H10B C10 H10C 109.5
C15 C20 H20A 109.5
C15 C20 H20B 109.5
H20A C20 H20B 109.5
C15 C20 H20C 109.5
H20A C20 H20C 109.5
H20B C20 H20C 109.5
C41 C42 C43 122(2)
C41 C42 H42 119.1
C43 C42 H42 119.1
C4 C9 H9A 109.5
C4 C9 H9B 109.5
H9A C9 H9B 109.5
C4 C9 H9C 109.5
H9A C9 H9C 109.5
H9B C9 H9C 109.5
C11 C16 H16A 109.5
C11 C16 H16B 109.5
H16A C16 H16B 109.5
C11 C16 H16C 109.5
H16A C16 H16C 109.5
H16B C16 H16C 109.5
C29 C30 C31 120.2(16)
C29 C30 H30 119.9
C31 C30 H30 119.9
C46 C45 C44 119(2)
C46 C45 H45 120.3
C44 C45 H45 120.3
C3 C8 H8A 109.5
C3 C8 H8B 109.5
H8A C8 H8B 109.5
C3 C8 H8C 109.5
H8A C8 H8C 109.5
H8B C8 H8C 109.5
Si2 C39 H39A 109.5
Si2 C39 H39B 109.5
H39A C39 H39B 109.5
Si2 C39 H39C 109.5
H39A C39 H39C 109.5
H39B C39 H39C 109.5
C32 C31 C30 122.6(19)
C32 C31 H31 118.7
C30 C31 H31 118.7
C45 C44 C43 119.6(19)
C45 C44 H44 120.2
C43 C44 H44 120.2
Si2 C40 H40A 109.5
Si2 C40 H40B 109.5
H40A C40 H40B 109.5
Si2 C40 H40C 109.5
H40A C40 H40C 109.5
H40B C40 H40C 109.5
C42 C43 C44 119(2)
C42 C43 H43 120.7
C44 C43 H43 120.7
Si1 C37 H37A 109.5
Si1 C37 H37B 109.5
H37A C37 H37B 109.5
Si1 C37 H37C 109.5
H37A C37 H37C 109.5
H37B C37 H37C 109.5
Si1 C35 H35A 109.5
Si1 C35 H35B 109.5
H35A C35 H35B 109.5
Si1 C35 H35C 109.5
H35A C35 H35C 109.5
H35B C35 H35C 109.5
C27 O2 U1 165.9(9)
C22 O1 U1 163.0(8)
O1 C22 C21 110.5(11)
O1 C22 C23 109.3(10)
C21 C22 C23 111.2(12)
O1 C22 C29 108.5(11)
C21 C22 C29 110.8(11)
C23 C22 C29 106.4(10)
C22 C21 H21A 109.5
C22 C21 H21B 109.5
H21A C21 H21B 109.5
C22 C21 H21C 109.5
H21A C21 H21C 109.5
H21B C21 H21C 109.5

loop_
_geom_bond_atom_site_label_1
_geom_bond_atom_site_label_2
_geom_bond_distance
U1 O2 2.108(9)
U1 O1 2.131(10)
U1 C3 2.749(15)
U1 C4 2.783(15)
U1 C2 2.786(13)
U1 C13 2.806(15)
U1 C12 2.809(14)
U1 C11 2.810(13)
U1 C1 2.815(12)
U1 C5 2.825(13)
U1 C14 2.829(14)
U1 C15 2.867(15)
Si1 C37 1.865(17)
Si1 C35 1.870(16)
Si1 C36 1.896(17)
Si1 C23 1.919(15)
Si2 C38 1.68(3)
Si2 C39 1.82(2)
Si2 C26 1.913(13)
Si2 C40 1.92(2)
C26 C25 1.31(2)
C26 C27 1.56(2)
C14 C13 1.43(2)
C14 C15 1.48(2)
C14 C19 1.499(18)
C25 C24 1.32(2)
C27 O2 1.455(15)
C27 C28 1.52(2)
C27 C41 1.52(2)
C1 C5 1.41(2)
C1 C2 1.41(2)
C1 C6 1.554(18)
C24 C23 1.27(2)
C2 C3 1.37(2)
C2 C7 1.55(2)
C11 C15 1.42(2)
C11 C12 1.44(2)
C11 C16 1.53(2)
C3 C4 1.44(2)
C3 C8 1.52(2)
C34 C33 1.36(2)
C34 C29 1.39(2)
C34 H34 0.9500
C28 H28A 0.9800
C28 H28B 0.9800
C28 H28C 0.9800
C23 C22 1.565(17)
C5 C4 1.44(2)
C5 C10 1.50(2)
C15 C20 1.48(2)
C13 C12 1.43(2)
C13 C18 1.51(2)
C12 C17 1.520(19)
C41 C42 1.38(2)
C41 C46 1.39(2)
C29 C30 1.39(2)
C29 C22 1.583(19)
C19 H19A 0.9800
C19 H19B 0.9800
C19 H19C 0.9800
C33 C32 1.38(3)
C33 H33 0.9500
C32 C31 1.35(3)
C32 H32 0.9500
C4 C9 1.48(2)
C38 H38A 0.9800
C38 H38B 0.9800
C38 H38C 0.9800
C17 H17A 0.9800
C17 H17B 0.9800
C17 H17C 0.9800
C36 H36A 0.9800
C36 H36B 0.9800
C36 H36C 0.9800
C6 H6A 0.9800
C6 H6B 0.9800
C6 H6C 0.9800
C46 C45 1.39(3)
C46 H46 0.9500
C18 H18A 0.9800
C18 H18B 0.9800
C18 H18C 0.9800
C7 H7A 0.9800
C7 H7B 0.9800
C7 H7C 0.9800
C10 H10A 0.9800
C10 H10B 0.9800
C10 H10C 0.9800
C20 H20A 0.9800
C20 H20B 0.9800
C20 H20C 0.9800
C42 C43 1.39(3)
C42 H42 0.9500
C9 H9A 0.9800
C9 H9B 0.9800
C9 H9C 0.9800
C16 H16A 0.9800
C16 H16B 0.9800
C16 H16C 0.9800
C30 C31 1.40(2)
C30 H30 0.9500
C45 C44 1.40(3)
C45 H45 0.9500
C8 H8A 0.9800
C8 H8B 0.9800
C8 H8C 0.9800
C39 H39A 0.9800
C39 H39B 0.9800
C39 H39C 0.9800
C31 H31 0.9500
C44 C43 1.42(3)
C44 H44 0.9500
C40 H40A 0.9800
C40 H40B 0.9800
C40 H40C 0.9800
C43 H43 0.9500
C37 H37A 0.9800
C37 H37B 0.9800
C37 H37C 0.9800
C35 H35A 0.9800
C35 H35B 0.9800
C35 H35C 0.9800
O1 C22 1.388(16)
C22 C21 1.50(2)
C21 H21A 0.9800
C21 H21B 0.9800
C21 H21C 0.9800
